data_2207220
loop_
_publ_author_name
'Lyakhov, Alexander S.'
'Sergei V. Voitekhovich'
'Ivashkevich, Ludmila S.'
'Gaponik, Pavel N.'

_publ_section_title
;
 5-Amino-1-methyl-4<i>H</i>-tetrazolium picrate
;
_journal_coeditor_code FL6192
_journal_issue 11
_journal_name_full 'Acta Crystallographica Section E'
_journal_page_first o3645
_journal_page_last o3647
_journal_paper_doi 10.1107/S1600536805031880
_journal_volume 61
_journal_year 2005
_chemical_formula_iupac 'C2 H6 N5 +, C6 H2 N3 O7 -'
_chemical_formula_moiety 'C2 H6 N5 +, C6 H2 N3 O7 -'
_chemical_formula_sum 'C8 H8 N8 O7'
_chemical_formula_weight 328.22
_chemical_name_systematic
;
5-Amino-1-methyl-4H-tetrazolium picrate
;
_space_group_IT_number 2
_symmetry_cell_setting triclinic
_symmetry_space_group_name_Hall '-P 1'
_symmetry_space_group_name_H-M 'P -1'
_atom_sites_solution_hydrogens geom
_atom_sites_solution_primary direct
_atom_sites_solution_secondary difmap
_audit_creation_method SHELXL-97
_cell_angle_alpha 107.311(14)
_cell_angle_beta 100.662(14)
_cell_angle_gamma 98.548(15)
_cell_formula_units_Z 2
_cell_length_a 5.9278(11)
_cell_length_b 10.234(2)
_cell_length_c 11.6013(18)
_cell_measurement_reflns_used 25
_cell_measurement_temperature 292(2)
_cell_measurement_theta_max 22.0
_cell_measurement_theta_min 16.4
_cell_volume 644.6(2)
_computing_cell_refinement 'R3m Software'
_computing_data_collection 'R3m Software (Nicolet, 1980)'
_computing_data_reduction 'R3m Software'
_computing_molecular_graphics 'ORTEP-3 for Windows (Farrugia, 1997) and PLATON (Spek, 2003)'
_computing_publication_material SHELXL97
_computing_structure_refinement 'SHELXL97 (Sheldrick, 1997)'
_computing_structure_solution 'SIR97 (Altomare et al., 1999)'
_diffrn_ambient_temperature 292(2)
_diffrn_measured_fraction_theta_full 1.000
_diffrn_measured_fraction_theta_max 1.000
_diffrn_measurement_device_type 'Nicolet R3m four-circle'
_diffrn_measurement_method \w/2\q
_diffrn_radiation_monochromator graphite
_diffrn_radiation_source 'fine-focus sealed tube'
_diffrn_radiation_type MoK\a
_diffrn_radiation_wavelength 0.71073
_diffrn_reflns_av_R_equivalents 0.0092
_diffrn_reflns_av_sigmaI/netI 0.0159
_diffrn_reflns_limit_h_max 8
_diffrn_reflns_limit_h_min 0
_diffrn_reflns_limit_k_max 14
_diffrn_reflns_limit_k_min -14
_diffrn_reflns_limit_l_max 16
_diffrn_reflns_limit_l_min -16
_diffrn_reflns_number 4267
_diffrn_reflns_theta_full 30.07
_diffrn_reflns_theta_max 30.07
_diffrn_reflns_theta_min 1.90
_diffrn_standards_decay_% 0
_diffrn_standards_interval_count 100
_diffrn_standards_number 3
_exptl_absorpt_coefficient_mu 0.149
_exptl_absorpt_correction_type none
_exptl_crystal_colour yellow
_exptl_crystal_density_diffrn 1.691
_exptl_crystal_density_method 'not measured'
_exptl_crystal_description prism
_exptl_crystal_F_000 336
_exptl_crystal_size_max 0.42
_exptl_crystal_size_mid 0.40
_exptl_crystal_size_min 0.24
_refine_diff_density_max 0.270
_refine_diff_density_min -0.283
_refine_ls_extinction_method none
_refine_ls_goodness_of_fit_ref 1.058
_refine_ls_hydrogen_treatment mixed
_refine_ls_matrix_type full
_refine_ls_number_parameters 227
_refine_ls_number_reflns 3796
_refine_ls_number_restraints 3
_refine_ls_restrained_S_all 1.057
_refine_ls_R_factor_all 0.0501
_refine_ls_R_factor_gt 0.0439
_refine_ls_shift/su_max 0.001
_refine_ls_shift/su_mean 0.000
_refine_ls_structure_factor_coef Fsqd
_refine_ls_weighting_details 'calc w = 1/[\s^2^(Fo^2^)+(0.075P)^2^+0.1158P] where P = (Fo^2^+2Fc^2^)/3'
_refine_ls_weighting_scheme calc
_refine_ls_wR_factor_gt 0.1250
_refine_ls_wR_factor_ref 0.1335
_reflns_number_gt 3152
_reflns_number_total 3796
_reflns_threshold_expression I>2\s(I)
_cod_data_source_file fl6192.cif
_cod_data_source_block I
_cod_depositor_comments
;
The following automatic conversions were performed:
'_geom_bond_publ_flag' value 'Y' changed to 'y' according to
'/home/saulius/struct/CIF-dictionaries/cif_core.dic' dictionary named
'cif_core.dic' version 2.4.1 from 2010-06-29 (7 times).

Automatic conversion script
Id: cif_fix_enum 1527 2010-12-29 10:47:43Z saulius 

The following automatic conversions were performed:

'_geom_bond_publ_flag' value 'Y' changed to 'y' according to
/home/saulius/struct/CIF-dictionaries/cif_core.dic dictionary named
'cif_core.dic' version 2.4.1 from 2010-06-29 (7 times).

Automatic conversion script
Id: cif_fix_values 1715 2011-07-08 13:25:40Z adriana 
;
_cod_database_code 2207220
_cod_database_fobs_code 2207220

loop_
_symmetry_equiv_pos_as_xyz
'x, y, z'
'-x, -y, -z'

loop_
_atom_site_label
_atom_site_fract_x
_atom_site_fract_y
_atom_site_fract_z
_atom_site_U_iso_or_equiv
_atom_site_adp_type
_atom_site_calc_flag
_atom_site_refinement_flags
_atom_site_occupancy
_atom_site_type_symbol
N1 0.34719(17) 0.85997(10) 0.78897(9) 0.0355(2) Uani d . 1 N
N2 0.5109(2) 0.98214(12) 0.82422(11) 0.0475(3) Uani d . 1 N
N3 0.6512(2) 0.96517(13) 0.75340(12) 0.0520(3) Uani d . 1 N
N4 0.58207(19) 0.83245(12) 0.67184(10) 0.0425(2) Uani d . 1 N
H4 0.655(4) 0.795(2) 0.6101(19) 0.071(6) Uiso d . 1 H
C5 0.39139(19) 0.76622(12) 0.69277(10) 0.0338(2) Uani d . 1 C
C6 0.1617(2) 0.84457(15) 0.85306(13) 0.0469(3) Uani d . 1 C
H6A 0.0275 0.8723 0.8149 0.070 Uiso calc R 1 H
H6B 0.2169 0.9028 0.9389 0.070 Uiso calc R 1 H
H6C 0.1182 0.7484 0.8478 0.070 Uiso calc R 1 H
N7 0.2718(2) 0.63716(12) 0.63062(11) 0.0472(3) Uani d D 1 N
H7A 0.329(3) 0.5867(17) 0.5759(13) 0.057 Uiso d D 1 H
H7B 0.154(2) 0.6037(19) 0.6542(16) 0.057 Uiso d D 1 H
C8 0.3783(2) 0.32486(11) 0.63456(10) 0.0335(2) Uani d . 1 C
C9 0.5613(2) 0.38219(11) 0.74857(10) 0.0355(2) Uani d . 1 C
C10 0.5415(2) 0.36023(12) 0.85830(10) 0.0364(2) Uani d . 1 C
H10 0.668(3) 0.3957(17) 0.9299(15) 0.046(4) Uiso d . 1 H
C11 0.3360(2) 0.27969(11) 0.86185(10) 0.0357(2) Uani d . 1 C
C12 0.1508(2) 0.21726(12) 0.75710(11) 0.0361(2) Uani d . 1 C
H12 0.007(3) 0.1659(18) 0.7606(15) 0.049(4) Uiso d . 1 H
C13 0.1760(2) 0.23760(11) 0.64826(10) 0.0336(2) Uani d . 1 C
N14 0.7830(2) 0.46843(11) 0.75269(11) 0.0444(2) Uani d . 1 N
N15 -0.02163(19) 0.16891(11) 0.54043(10) 0.0399(2) Uani d . 1 N
N16 0.3134(2) 0.25927(11) 0.97752(10) 0.0441(3) Uani d . 1 N
O1 0.38597(18) 0.34910(9) 0.53556(8) 0.0439(2) Uani d . 1 O
O2 0.8017(3) 0.50964(16) 0.66558(12) 0.0821(5) Uani d . 1 O
O3 0.9449(2) 0.49832(15) 0.84373(13) 0.0697(4) Uani d . 1 O
O4 0.01818(19) 0.12325(11) 0.43718(8) 0.0506(2) Uani d . 1 O
O5 -0.21971(18) 0.15707(14) 0.55753(11) 0.0618(3) Uani d . 1 O
O6 0.4698(2) 0.32263(12) 1.07161(9) 0.0582(3) Uani d . 1 O
O7 0.1383(3) 0.17898(14) 0.97687(11) 0.0709(4) Uani d . 1 O

loop_
_atom_site_aniso_label
_atom_site_aniso_U_11
_atom_site_aniso_U_22
_atom_site_aniso_U_33
_atom_site_aniso_U_12
_atom_site_aniso_U_13
_atom_site_aniso_U_23
N1 0.0361(5) 0.0351(5) 0.0332(4) 0.0051(4) 0.0101(4) 0.0088(3)
N2 0.0472(6) 0.0385(5) 0.0470(6) -0.0020(4) 0.0101(5) 0.0062(4)
N3 0.0456(6) 0.0517(6) 0.0498(6) -0.0071(5) 0.0111(5) 0.0132(5)
N4 0.0368(5) 0.0524(6) 0.0352(5) 0.0020(4) 0.0115(4) 0.0122(4)
C5 0.0340(5) 0.0384(5) 0.0287(4) 0.0066(4) 0.0078(4) 0.0112(4)
C6 0.0426(6) 0.0527(7) 0.0456(6) 0.0094(5) 0.0208(5) 0.0111(5)
N7 0.0523(6) 0.0383(5) 0.0438(6) 0.0024(5) 0.0194(5) 0.0021(4)
C8 0.0415(5) 0.0278(4) 0.0322(5) 0.0059(4) 0.0139(4) 0.0092(4)
C9 0.0385(5) 0.0300(5) 0.0359(5) 0.0012(4) 0.0130(4) 0.0087(4)
C10 0.0422(6) 0.0326(5) 0.0325(5) 0.0059(4) 0.0099(4) 0.0090(4)
C11 0.0458(6) 0.0334(5) 0.0313(5) 0.0083(4) 0.0156(4) 0.0123(4)
C12 0.0389(5) 0.0347(5) 0.0373(5) 0.0055(4) 0.0153(4) 0.0135(4)
C13 0.0358(5) 0.0321(5) 0.0322(5) 0.0047(4) 0.0092(4) 0.0102(4)
N14 0.0445(6) 0.0372(5) 0.0460(6) -0.0030(4) 0.0164(5) 0.0086(4)
N15 0.0371(5) 0.0422(5) 0.0400(5) 0.0056(4) 0.0069(4) 0.0158(4)
N16 0.0624(7) 0.0407(5) 0.0354(5) 0.0131(5) 0.0215(5) 0.0148(4)
O1 0.0585(6) 0.0400(4) 0.0337(4) 0.0020(4) 0.0154(4) 0.0148(3)
O2 0.0791(9) 0.0933(10) 0.0565(7) -0.0397(7) 0.0128(6) 0.0301(6)
O3 0.0437(6) 0.0831(9) 0.0729(8) -0.0111(5) 0.0012(5) 0.0324(7)
O4 0.0514(5) 0.0553(6) 0.0358(4) 0.0029(4) 0.0066(4) 0.0084(4)
O5 0.0358(5) 0.0877(8) 0.0604(6) 0.0084(5) 0.0103(4) 0.0260(6)
O6 0.0767(7) 0.0636(6) 0.0344(4) 0.0148(6) 0.0099(5) 0.0191(4)
O7 0.0864(9) 0.0730(8) 0.0542(6) -0.0092(6) 0.0355(6) 0.0242(6)

loop_
_atom_type_symbol
_atom_type_description
_atom_type_scat_dispersion_real
_atom_type_scat_dispersion_imag
_atom_type_scat_source
C C 0.0033 0.0016 'International Tables Vol C Tables 4.2.6.8 and 6.1.1.4'
H H 0.0000 0.0000 'International Tables Vol C Tables 4.2.6.8 and 6.1.1.4'
N N 0.0061 0.0033 'International Tables Vol C Tables 4.2.6.8 and 6.1.1.4'
O O 0.0106 0.0060 'International Tables Vol C Tables 4.2.6.8 and 6.1.1.4'

loop_
_geom_angle_atom_site_label_1
_geom_angle_atom_site_label_2
_geom_angle_atom_site_label_3
_geom_angle
C5 N1 N2 109.22(10)
C5 N1 C6 129.06(11)
N2 N1 C6 121.71(10)
N3 N2 N1 108.05(11)
N2 N3 N4 108.06(11)
C5 N4 N3 109.88(11)
C5 N4 H4 125.4(14)
N3 N4 H4 124.7(14)
N7 C5 N4 127.25(11)
N7 C5 N1 127.96(11)
N4 C5 N1 104.78(10)
N1 C6 H6A 109.5
N1 C6 H6B 109.5
H6A C6 H6B 109.5
N1 C6 H6C 109.5
H6A C6 H6C 109.5
H6B C6 H6C 109.5
C5 N7 H7A 117.2(13)
C5 N7 H7B 119.4(13)
H7A N7 H7B 122.6(19)
O1 C8 C9 125.30(11)
O1 C8 C13 122.76(11)
C9 C8 C13 111.91(9)
C10 C9 C8 123.85(10)
C10 C9 N14 115.77(11)
C8 C9 N14 120.38(10)
C9 C10 C11 119.17(11)
C9 C10 H10 121.3(10)
C11 C10 H10 119.4(10)
C10 C11 C12 121.75(10)
C10 C11 N16 119.13(11)
C12 C11 N16 119.11(11)
C13 C12 C11 118.19(11)
C13 C12 H12 120.1(10)
C11 C12 H12 121.7(10)
C12 C13 C8 125.01(10)
C12 C13 N15 116.32(10)
C8 C13 N15 118.63(9)
O3 N14 O2 121.71(12)
O3 N14 C9 118.72(11)
O2 N14 C9 119.57(12)
O5 N15 O4 123.08(12)
O5 N15 C13 118.05(11)
O4 N15 C13 118.85(10)
O7 N16 O6 122.86(12)
O7 N16 C11 118.30(12)
O6 N16 C11 118.85(12)

loop_
_geom_bond_atom_site_label_1
_geom_bond_atom_site_label_2
_geom_bond_distance
_geom_bond_publ_flag
N1 C5 1.3344(14) y
N1 N2 1.3641(15) y
N1 C6 1.4516(16) y
N2 N3 1.2678(18) y
N3 N4 1.3543(17) y
N4 C5 1.3295(15) y
N4 H4 0.92(2) ?
C5 N7 1.3163(16) y
C6 H6A 0.9600 ?
C6 H6B 0.9600 ?
C6 H6C 0.9600 ?
N7 H7A 0.851(8) ?
N7 H7B 0.859(8) ?
C8 O1 1.2523(13) ?
C8 C9 1.4453(16) ?
C8 C13 1.4483(16) ?
C9 C10 1.3793(16) ?
C9 N14 1.4541(15) ?
C10 C11 1.3807(17) ?
C10 H10 0.946(17) ?
C11 C12 1.3877(17) ?
C11 N16 1.4448(14) ?
C12 C13 1.3700(15) ?
C12 H12 0.949(19) ?
C13 N15 1.4562(15) ?
N14 O3 1.2146(16) ?
N14 O2 1.2218(16) ?
N15 O5 1.2210(15) ?
N15 O4 1.2301(14) ?
N16 O7 1.2219(17) ?
N16 O6 1.2235(16) ?

loop_
_geom_hbond_atom_site_label_D
_geom_hbond_atom_site_label_H
_geom_hbond_atom_site_label_A
_geom_hbond_site_symmetry_A
_geom_hbond_distance_DH
_geom_hbond_distance_HA
_geom_hbond_distance_DA
_geom_hbond_angle_DHA
N4 H4 O1 2_666 0.92(2) 1.83(2) 2.6249(15) 143(2)
N4 H4 O4 2_666 0.92(2) 2.22(2) 2.9242(16) 132.5(18)
N7 H7A O1 . 0.851(8) 2.422(15) 3.0496(16) 131.1(16)
N7 H7A O1 2_666 0.851(8) 2.436(15) 3.0621(16) 130.9(16)
N7 H7A O2 2_666 0.851(8) 2.598(14) 3.2303(19) 132.1(15)
N7 H7B O2 1_455 0.859(8) 2.209(9) 3.0472(18) 165.3(17)

loop_
_geom_torsion_atom_site_label_1
_geom_torsion_atom_site_label_2
_geom_torsion_atom_site_label_3
_geom_torsion_atom_site_label_4
_geom_torsion
C5 N1 N2 N3 -0.16(15)
C6 N1 N2 N3 179.33(12)
N1 N2 N3 N4 -0.26(15)
N2 N3 N4 C5 0.59(16)
N3 N4 C5 N7 178.49(13)
N3 N4 C5 N1 -0.67(13)
N2 N1 C5 N7 -178.64(12)
C6 N1 C5 N7 1.9(2)
N2 N1 C5 N4 0.51(13)
C6 N1 C5 N4 -178.93(12)
O1 C8 C9 C10 175.89(11)
C13 C8 C9 C10 -2.16(16)
O1 C8 C9 N14 -4.31(18)
C13 C8 C9 N14 177.64(10)
C8 C9 C10 C11 -0.36(18)
N14 C9 C10 C11 179.83(10)
C9 C10 C11 C12 1.67(18)
C9 C10 C11 N16 -178.66(10)
C10 C11 C12 C13 -0.14(18)
N16 C11 C12 C13 -179.81(10)
C11 C12 C13 C8 -2.84(18)
C11 C12 C13 N15 179.35(10)
O1 C8 C13 C12 -174.27(11)
C9 C8 C13 C12 3.83(16)
O1 C8 C13 N15 3.49(16)
C9 C8 C13 N15 -178.41(10)
C10 C9 N14 O3 10.21(18)
C8 C9 N14 O3 -169.61(12)
C10 C9 N14 O2 -169.33(14)
C8 C9 N14 O2 10.86(19)
C12 C13 N15 O5 33.91(16)
C8 C13 N15 O5 -144.05(12)
C12 C13 N15 O4 -144.71(12)
C8 C13 N15 O4 37.33(15)
C10 C11 N16 O7 -174.36(12)
C12 C11 N16 O7 5.32(18)
C10 C11 N16 O6 5.56(18)
C12 C11 N16 O6 -174.76(11)

loop_
_cod_related_entry_id
_cod_related_entry_database
_cod_related_entry_code
1 ChemSpider 28568749
